data_4312053
loop_
_publ_author_name
'Michael Q. Dequeant'
'Patricia M. Bradley'
'Guo-Lin Xu'
'Daniel A. Lutterman'
'Claudia Turro'
'Tong Ren'

_publ_contact_author_address
; Department of Chemistry 
  University of Miami 
  PO BOX 249118 
  Coral Gables, FL 33124-0431 
  USA 
;
_publ_contact_author_email tren@miami.edu
_publ_contact_author_fax '(305) 284-1880'
_publ_contact_author_name 'Dr. Ren, Tong'
_publ_contact_author_phone '(305) 284-6617'
_publ_section_title
;
 Dirhenium Paddlewheel Compounds Supported by N,N'-Dialkylbenzamidinates:
 Synthesis, Structures, and Photophysical Properties
;
_journal_name_full 'Inorganic Chemistry'
_journal_page_first 7887
_journal_page_last 7892
_journal_paper_doi 10.1021/ic0487981
_journal_volume 43
_journal_year 2004
_chemical_formula_sum 'C36 H44 N10 O6 Re2'
_chemical_formula_weight 1085.21
_chemical_name_systematic
; 
 ? 
;
_space_group_IT_number 60
_symmetry_cell_setting orthorhombic
_symmetry_space_group_name_Hall '-P 2n 2ab'
_symmetry_space_group_name_H-M 'P b c n'
_atom_sites_solution_hydrogens geom
_atom_sites_solution_primary direct
_atom_sites_solution_secondary difmap
_audit_creation_method SHELXL-97
_cell_angle_alpha 90.00
_cell_angle_beta 90.00
_cell_angle_gamma 90.00
_cell_formula_units_Z 4
_cell_length_a 12.3390(9)
_cell_length_b 21.0758(15)
_cell_length_c 15.4168(11)
_cell_measurement_reflns_used 5717
_cell_measurement_temperature 300(2)
_cell_measurement_theta_max 28.268
_cell_measurement_theta_min 2.324
_cell_volume 4009.2(5)
_computing_cell_refinement 'Bruker SMART'
_computing_data_collection 'Bruker SMART'
_computing_data_reduction 'Bruker SHELXTL'
_computing_molecular_graphics 'Bruker SHELXTL'
_computing_publication_material 'Bruker SHELXTL'
_computing_structure_refinement 'SHELXL-97 (Sheldrick, 1997)'
_computing_structure_solution 'SHELXS-97 (Sheldrick, 1990)'
_diffrn_ambient_temperature 300(2)
_diffrn_measured_fraction_theta_full 0.977
_diffrn_measured_fraction_theta_max 0.977
_diffrn_measurement_device_type 'CCD area detector'
_diffrn_measurement_method 'phi and omega scans'
_diffrn_radiation_monochromator graphite
_diffrn_radiation_source 'fine-focus sealed tube'
_diffrn_radiation_type MoK\a
_diffrn_radiation_wavelength 0.71073
_diffrn_reflns_av_R_equivalents 0.0479
_diffrn_reflns_av_sigmaI/netI 0.0429
_diffrn_reflns_limit_h_max 16
_diffrn_reflns_limit_h_min -16
_diffrn_reflns_limit_k_max 28
_diffrn_reflns_limit_k_min -17
_diffrn_reflns_limit_l_max 20
_diffrn_reflns_limit_l_min -20
_diffrn_reflns_number 24223
_diffrn_reflns_theta_full 28.27
_diffrn_reflns_theta_max 28.27
_diffrn_reflns_theta_min 1.91
_exptl_absorpt_coefficient_mu 6.089
_exptl_absorpt_correction_T_max 1.000000
_exptl_absorpt_correction_T_min 0.534573
_exptl_absorpt_correction_type empirical
_exptl_absorpt_process_details
; 
  SADABS, Absorption corrections using Bruker CCD based on the method of 
  Bob Blessing.  Acta Cryst. 1995, A51, 33 
;
_exptl_crystal_colour red-orange
_exptl_crystal_density_diffrn 1.798
_exptl_crystal_density_method 'not measured'
_exptl_crystal_description plate
_exptl_crystal_F_000 2112
_exptl_crystal_size_max 0.24
_exptl_crystal_size_mid 0.21
_exptl_crystal_size_min 0.1
_refine_diff_density_max 1.811
_refine_diff_density_min -1.251
_refine_diff_density_rms 0.115
_refine_ls_extinction_method none
_refine_ls_goodness_of_fit_ref 1.020
_refine_ls_hydrogen_treatment mixed
_refine_ls_matrix_type full
_refine_ls_number_parameters 247
_refine_ls_number_reflns 4872
_refine_ls_number_restraints 0
_refine_ls_restrained_S_all 1.020
_refine_ls_R_factor_all 0.0588
_refine_ls_R_factor_gt 0.0291
_refine_ls_shift/su_max 0.001
_refine_ls_shift/su_mean 0.000
_refine_ls_structure_factor_coef Fsqd
_refine_ls_weighting_details 'calc w=1/[\s^2^(Fo^2^)+(0.0260P)^2^+0.0000P] where P=(Fo^2^+2Fc^2^)/3'
_refine_ls_weighting_scheme calc
_refine_ls_wR_factor_gt 0.0604
_refine_ls_wR_factor_ref 0.0656
_reflns_number_gt 3039
_reflns_number_total 4872
_reflns_threshold_expression >2sigma(I)
_cod_data_source_file ic0487981si20040830_100947_3.cif
_cod_data_source_block compd03
_cod_depositor_comments
;
The following automatic conversions were performed:
'_symmetry_cell_setting' value 'Orthorhombic' changed to 'orthorhombic'
according to '/home/saulius/struct/CIF-dictionaries/cif_core.dic'
dictionary named 'cif_core.dic' version 2.4.1 from 2010-06-29.

Automatic conversion script
Id: cif_fix_enum 1527 2010-12-29 10:47:43Z saulius 
;
_cod_database_code 4312053

loop_
_symmetry_equiv_pos_as_xyz
'x, y, z'
'-x+1/2, -y+1/2, z+1/2'
'-x, y, -z+1/2'
'x+1/2, -y+1/2, -z'
'-x, -y, -z'
'x-1/2, y-1/2, -z-1/2'
'x, -y, z-1/2'
'-x-1/2, y-1/2, z'

loop_
_atom_site_label
_atom_site_type_symbol
_atom_site_fract_x
_atom_site_fract_y
_atom_site_fract_z
_atom_site_U_iso_or_equiv
_atom_site_adp_type
_atom_site_occupancy
_atom_site_symmetry_multiplicity
_atom_site_calc_flag
_atom_site_refinement_flags
_atom_site_disorder_assembly
_atom_site_disorder_group
Re Re 0.454050(14) 0.639935(8) 0.810090(10) 0.03710(7) Uani 1 1 d . . .
N1 N 0.5957(3) 0.64522(16) 0.8836(2) 0.0421(9) Uani 1 1 d . . .
N2 N 0.3084(3) 0.63243(17) 0.7430(2) 0.0435(9) Uani 1 1 d . . .
N3 N 0.4592(3) 0.54114(17) 0.8165(2) 0.0439(9) Uani 1 1 d . . .
N4 N 0.4422(3) 0.73771(17) 0.8082(2) 0.0382(8) Uani 1 1 d . . .
N5 N 0.2921(3) 0.6383(2) 1.0034(3) 0.0531(10) Uani 1 1 d . . .
O1 O 0.3622(3) 0.64016(15) 0.9432(2) 0.0632(9) Uani 1 1 d . . .
O2 O 0.2639(3) 0.5865(2) 1.0294(3) 0.0975(14) Uani 1 1 d . . .
O3 O 0.2441(4) 0.6846(2) 1.0230(3) 0.1179(18) Uani 1 1 d . . .
C1 C 0.6894(4) 0.6363(2) 0.8426(3) 0.0441(11) Uani 1 1 d . . .
C2 C 0.7925(4) 0.6286(2) 0.8936(3) 0.0459(11) Uani 1 1 d . . .
C3 C 0.8070(4) 0.5746(2) 0.9435(3) 0.0586(13) Uani 1 1 d . . .
H3A H 0.7520 0.5445 0.9472 0.070 Uiso 1 1 calc R . .
C4 C 0.9025(5) 0.5655(3) 0.9874(3) 0.0769(18) Uani 1 1 d . . .
H4A H 0.9113 0.5296 1.0218 0.092 Uiso 1 1 calc R . .
C5 C 0.9852(5) 0.6087(4) 0.9812(4) 0.082(2) Uani 1 1 d . . .
H5A H 1.0505 0.6015 1.0096 0.098 Uiso 1 1 calc R . .
C6 C 0.9712(4) 0.6626(3) 0.9330(4) 0.0763(17) Uani 1 1 d . . .
H6A H 1.0268 0.6923 0.9291 0.092 Uiso 1 1 calc R . .
C7 C 0.8745(4) 0.6729(3) 0.8902(3) 0.0622(14) Uani 1 1 d . . .
H7A H 0.8647 0.7101 0.8588 0.075 Uiso 1 1 calc R . .
C8 C 0.5958(4) 0.6625(2) 0.9753(3) 0.0583(14) Uani 1 1 d . . .
H8A H 0.6688 0.6621 0.9968 0.087 Uiso 1 1 calc R . .
H8B H 0.5528 0.6327 1.0073 0.087 Uiso 1 1 calc R . .
H8C H 0.5659 0.7043 0.9820 0.087 Uiso 1 1 calc R . .
C9 C 0.2094(4) 0.6132(3) 0.7884(3) 0.0682(16) Uani 1 1 d . . .
H9A H 0.1501 0.6120 0.7481 0.102 Uiso 1 1 calc R . .
H9B H 0.1937 0.6431 0.8336 0.102 Uiso 1 1 calc R . .
H9C H 0.2196 0.5718 0.8132 0.102 Uiso 1 1 calc R . .
C10 C 0.5000 0.5091(3) 0.7500 0.0477(17) Uani 1 2 d S . .
C11 C 0.5000 0.4384(3) 0.7500 0.0526(18) Uani 1 2 d S . .
C12 C 0.4107(5) 0.4052(3) 0.7228(4) 0.0807(18) Uani 1 1 d . . .
H12A H 0.3493 0.4270 0.7043 0.097 Uiso 1 1 calc R . .
C13 C 0.4112(6) 0.3400(3) 0.7225(5) 0.102(2) Uani 1 1 d . . .
H13A H 0.3504 0.3181 0.7033 0.122 Uiso 1 1 calc R . .
C14 C 0.5000 0.3072(4) 0.7500 0.102(3) Uani 1 2 d S . .
H14A H 0.5000 0.2630 0.7500 0.123 Uiso 1 2 calc SR . .
C15 C 0.4239(5) 0.5051(3) 0.8934(3) 0.084(2) Uani 1 1 d . . .
H15A H 0.4329 0.4605 0.8827 0.126 Uiso 1 1 calc R . .
H15B H 0.3489 0.5139 0.9049 0.126 Uiso 1 1 calc R . .
H15C H 0.4668 0.5173 0.9425 0.126 Uiso 1 1 calc R . .
C16 C 0.5000 0.7706(3) 0.7500 0.0345(14) Uani 1 2 d S . .
C17 C 0.5000 0.8409(3) 0.7500 0.0394(15) Uani 1 2 d S . .
C18 C 0.5746(4) 0.8747(2) 0.7996(3) 0.0498(12) Uani 1 1 d . . .
H18A H 0.6247 0.8530 0.8335 0.060 Uiso 1 1 calc R . .
C19 C 0.5747(4) 0.9398(3) 0.7990(3) 0.0646(15) Uani 1 1 d . . .
H19A H 0.6255 0.9620 0.8317 0.078 Uiso 1 1 calc R . .
C20 C 0.5000 0.9725(4) 0.7500 0.067(2) Uani 1 2 d S . .
H20A H 0.5000 1.0166 0.7500 0.080 Uiso 1 2 calc SR . .
C21 C 0.3648(4) 0.7725(2) 0.8634(3) 0.0569(13) Uani 1 1 d . . .
H21A H 0.3717 0.8172 0.8529 0.085 Uiso 1 1 calc R . .
H21B H 0.3800 0.7637 0.9233 0.085 Uiso 1 1 calc R . .
H21C H 0.2923 0.7591 0.8499 0.085 Uiso 1 1 calc R . .

loop_
_atom_site_aniso_label
_atom_site_aniso_U_11
_atom_site_aniso_U_22
_atom_site_aniso_U_33
_atom_site_aniso_U_23
_atom_site_aniso_U_13
_atom_site_aniso_U_12
Re 0.04274(10) 0.03110(10) 0.03745(10) 0.00043(8) 0.00217(8) -0.00151(9)
N1 0.048(2) 0.032(2) 0.046(2) -0.0005(18) -0.0072(18) 0.0012(18)
N2 0.0397(19) 0.035(2) 0.056(2) -0.0008(18) 0.0018(18) -0.0046(17)
N3 0.061(2) 0.033(2) 0.0370(19) 0.0027(16) 0.0013(19) 0.0017(18)
N4 0.045(2) 0.037(2) 0.0326(17) -0.0032(16) 0.0037(17) 0.0037(16)
N5 0.052(2) 0.043(3) 0.065(3) 0.010(2) 0.020(2) 0.002(2)
O1 0.070(2) 0.060(2) 0.060(2) 0.0013(18) 0.0246(19) -0.007(2)
O2 0.101(3) 0.085(3) 0.107(3) 0.023(3) 0.037(3) -0.008(3)
O3 0.127(4) 0.086(4) 0.141(4) 0.003(3) 0.067(3) 0.013(3)
C1 0.057(3) 0.024(2) 0.051(3) -0.002(2) 0.015(2) -0.004(2)
C2 0.046(3) 0.041(3) 0.051(3) -0.003(2) -0.005(2) 0.007(2)
C3 0.059(3) 0.049(3) 0.068(3) 0.003(3) -0.006(3) 0.011(3)
C4 0.086(4) 0.081(5) 0.064(4) 0.009(3) -0.007(3) 0.043(4)
C5 0.060(4) 0.110(6) 0.075(4) -0.031(4) -0.020(3) 0.019(4)
C6 0.052(4) 0.086(5) 0.091(4) -0.024(4) -0.002(3) -0.008(3)
C7 0.061(3) 0.055(3) 0.070(3) 0.003(3) -0.001(3) -0.002(3)
C8 0.062(3) 0.066(4) 0.047(3) -0.005(2) 0.000(2) 0.008(3)
C9 0.053(3) 0.084(4) 0.068(4) 0.000(3) 0.001(3) -0.021(3)
C10 0.053(4) 0.028(4) 0.062(4) 0.000 -0.013(4) 0.000
C11 0.062(4) 0.038(4) 0.058(4) 0.000 -0.011(4) 0.000
C12 0.080(4) 0.040(4) 0.122(5) -0.003(3) -0.039(4) 0.004(3)
C13 0.100(5) 0.049(4) 0.156(7) -0.009(4) -0.044(5) -0.015(4)
C14 0.116(8) 0.036(5) 0.155(10) 0.000 -0.050(8) 0.000
C15 0.142(6) 0.047(4) 0.063(4) 0.014(3) 0.024(4) -0.002(3)
C16 0.039(3) 0.029(4) 0.036(3) 0.000 -0.003(3) 0.000
C17 0.048(4) 0.029(4) 0.042(3) 0.000 0.003(3) 0.000
C18 0.053(3) 0.040(3) 0.057(3) -0.004(2) -0.009(2) 0.000(2)
C19 0.065(3) 0.048(3) 0.081(4) -0.017(3) -0.005(3) -0.013(3)
C20 0.074(5) 0.030(4) 0.097(6) 0.000 0.010(5) 0.000
C21 0.066(3) 0.044(3) 0.060(3) -0.004(2) 0.017(3) 0.004(3)

loop_
_atom_type_symbol
_atom_type_description
_atom_type_scat_dispersion_real
_atom_type_scat_dispersion_imag
_atom_type_scat_source
C C 0.0033 0.0016 'International Tables Vol C Tables 4.2.6.8 and 6.1.1.4'
H H 0.0000 0.0000 'International Tables Vol C Tables 4.2.6.8 and 6.1.1.4'
N N 0.0061 0.0033 'International Tables Vol C Tables 4.2.6.8 and 6.1.1.4'
O O 0.0106 0.0060 'International Tables Vol C Tables 4.2.6.8 and 6.1.1.4'
Re Re -1.0185 7.2310 'International Tables Vol C Tables 4.2.6.8 and 6.1.1.4'

loop_
_geom_angle_atom_site_label_1
_geom_angle_atom_site_label_2
_geom_angle_atom_site_label_3
_geom_angle
_geom_angle_site_symmetry_1
_geom_angle_site_symmetry_3
_geom_angle_publ_flag
N4 Re N2 90.44(13) . . ?
N4 Re N1 90.79(13) . . ?
N2 Re N1 176.72(14) . . ?
N4 Re N3 177.05(13) . . ?
N2 Re N3 88.51(14) . . ?
N1 Re N3 90.11(14) . . ?
N4 Re Re 91.41(9) . 3_656 ?
N2 Re Re 91.53(10) . 3_656 ?
N1 Re Re 91.48(10) . 3_656 ?
N3 Re Re 91.38(9) . 3_656 ?
N4 Re O1 88.65(12) . . ?
N2 Re O1 91.05(13) . . ?
N1 Re O1 85.94(13) . . ?
N3 Re O1 88.61(12) . . ?
Re Re O1 177.42(9) 3_656 . ?
C1 N1 C8 119.6(4) . . ?
C1 N1 Re 117.5(3) . . ?
C8 N1 Re 122.7(3) . . ?
C1 N2 C9 120.7(4) 3_656 . ?
C1 N2 Re 118.3(3) 3_656 . ?
C9 N2 Re 120.3(3) . . ?
C10 N3 C15 118.1(4) . . ?
C10 N3 Re 118.9(3) . . ?
C15 N3 Re 122.9(3) . . ?
C16 N4 C21 118.3(4) . . ?
C16 N4 Re 119.2(3) . . ?
C21 N4 Re 122.2(3) . . ?
O3 N5 O2 121.0(5) . . ?
O3 N5 O1 120.2(5) . . ?
O2 N5 O1 117.7(4) . . ?
N5 O1 Re 165.7(3) . . ?
N2 C1 N1 120.0(4) 3_656 . ?
N2 C1 C2 119.8(4) 3_656 . ?
N1 C1 C2 120.1(4) . . ?
C7 C2 C3 118.9(5) . . ?
C7 C2 C1 121.9(4) . . ?
C3 C2 C1 119.2(4) . . ?
C4 C3 C2 119.9(5) . . ?
C5 C4 C3 120.8(6) . . ?
C6 C5 C4 119.7(6) . . ?
C5 C6 C7 119.9(6) . . ?
C2 C7 C6 120.7(5) . . ?
N3 C10 N3 118.7(6) . 3_656 ?
N3 C10 C11 120.6(3) . . ?
N3 C10 C11 120.6(3) 3_656 . ?
C12 C11 C12 118.7(7) . 3_656 ?
C12 C11 C10 120.7(4) . . ?
C12 C11 C10 120.7(4) 3_656 . ?
C11 C12 C13 120.5(6) . . ?
C14 C13 C12 120.7(7) . . ?
C13 C14 C13 118.9(9) 3_656 . ?
N4 C16 N4 117.6(5) . 3_656 ?
N4 C16 C17 121.2(3) . . ?
N4 C16 C17 121.2(3) 3_656 . ?
C18 C17 C18 118.5(6) . 3_656 ?
C18 C17 C16 120.8(3) . . ?
C18 C17 C16 120.8(3) 3_656 . ?
C19 C18 C17 120.5(5) . . ?
C18 C19 C20 120.2(5) . . ?
C19 C20 C19 120.0(7) 3_656 . ?

loop_
_geom_bond_atom_site_label_1
_geom_bond_atom_site_label_2
_geom_bond_distance
_geom_bond_site_symmetry_2
_geom_bond_publ_flag
Re N4 2.066(4) . ?
Re N2 2.079(3) . ?
Re N1 2.086(4) . ?
Re N3 2.085(4) . ?
Re Re 2.1723(3) 3_656 ?
Re O1 2.345(3) . ?
N1 C1 1.331(6) . ?
N1 C8 1.461(5) . ?
N2 C1 1.322(6) 3_656 ?
N2 C9 1.465(6) . ?
N3 C10 1.326(4) . ?
N3 C15 1.474(6) . ?
N4 C16 1.339(4) . ?
N4 C21 1.474(5) . ?
N5 O3 1.180(5) . ?
N5 O2 1.214(5) . ?
N5 O1 1.270(5) . ?
C1 N2 1.322(6) 3_656 ?
C1 C2 1.504(7) . ?
C2 C7 1.379(7) . ?
C2 C3 1.385(6) . ?
C3 C4 1.373(7) . ?
C4 C5 1.371(8) . ?
C5 C6 1.368(9) . ?
C6 C7 1.380(7) . ?
C10 N3 1.326(5) 3_656 ?
C10 C11 1.490(9) . ?
C11 C12 1.370(6) . ?
C11 C12 1.370(6) 3_656 ?
C12 C13 1.374(8) . ?
C13 C14 1.364(8) . ?
C14 C13 1.364(8) 3_656 ?
C16 N4 1.339(4) 3_656 ?
C16 C17 1.481(8) . ?
C17 C18 1.393(5) . ?
C17 C18 1.393(5) 3_656 ?
C18 C19 1.373(7) . ?
C19 C20 1.376(6) . ?
C20 C19 1.376(6) 3_656 ?

loop_
_geom_torsion_atom_site_label_1
_geom_torsion_atom_site_label_2
_geom_torsion_atom_site_label_3
_geom_torsion_atom_site_label_4
_geom_torsion
_geom_torsion_site_symmetry_1
_geom_torsion_site_symmetry_2
_geom_torsion_site_symmetry_3
_geom_torsion_site_symmetry_4
_geom_torsion_publ_flag
N4 Re N1 C1 -102.3(3) . . . . ?
N2 Re N1 C1 146(2) . . . . ?
N3 Re N1 C1 80.5(3) . . . . ?
Re Re N1 C1 -10.9(3) 3_656 . . . ?
O1 Re N1 C1 169.1(3) . . . . ?
N4 Re N1 C8 73.2(3) . . . . ?
N2 Re N1 C8 -39(3) . . . . ?
N3 Re N1 C8 -104.0(3) . . . . ?
Re Re N1 C8 164.7(3) 3_656 . . . ?
O1 Re N1 C8 -15.4(3) . . . . ?
N4 Re N2 C1 84.9(3) . . . 3_656 ?
N1 Re N2 C1 -163(2) . . . 3_656 ?
N3 Re N2 C1 -97.8(3) . . . 3_656 ?
Re Re N2 C1 -6.5(3) 3_656 . . 3_656 ?
O1 Re N2 C1 173.6(3) . . . 3_656 ?
N4 Re N2 C9 -104.8(4) . . . . ?
N1 Re N2 C9 7(3) . . . . ?
N3 Re N2 C9 72.4(4) . . . . ?
Re Re N2 C9 163.8(4) 3_656 . . . ?
O1 Re N2 C9 -16.1(4) . . . . ?
N4 Re N3 C10 154(2) . . . . ?
N2 Re N3 C10 84.6(3) . . . . ?
N1 Re N3 C10 -98.4(3) . . . . ?
Re Re N3 C10 -6.9(2) 3_656 . . . ?
O1 Re N3 C10 175.6(3) . . . . ?
N4 Re N3 C15 -29(3) . . . . ?
N2 Re N3 C15 -98.2(4) . . . . ?
N1 Re N3 C15 78.8(4) . . . . ?
Re Re N3 C15 170.3(4) 3_656 . . . ?
O1 Re N3 C15 -7.1(4) . . . . ?
N2 Re N4 C16 -100.7(2) . . . . ?
N1 Re N4 C16 82.3(2) . . . . ?
N3 Re N4 C16 -170(2) . . . . ?
Re Re N4 C16 -9.2(2) 3_656 . . . ?
O1 Re N4 C16 168.2(2) . . . . ?
N2 Re N4 C21 73.6(3) . . . . ?
N1 Re N4 C21 -103.4(3) . . . . ?
N3 Re N4 C21 4(3) . . . . ?
Re Re N4 C21 165.1(3) 3_656 . . . ?
O1 Re N4 C21 -17.4(3) . . . . ?
O3 N5 O1 Re -84.7(14) . . . . ?
O2 N5 O1 Re 83.5(13) . . . . ?
N4 Re O1 N5 93.8(13) . . . . ?
N2 Re O1 N5 3.4(13) . . . . ?
N1 Re O1 N5 -175.3(13) . . . . ?
N3 Re O1 N5 -85.1(13) . . . . ?
Re Re O1 N5 -175(12) 3_656 . . . ?
C8 N1 C1 N2 -167.3(4) . . . 3_656 ?
Re N1 C1 N2 8.4(6) . . . 3_656 ?
C8 N1 C1 C2 14.6(6) . . . . ?
Re N1 C1 C2 -169.7(3) . . . . ?
N2 C1 C2 C7 68.2(6) 3_656 . . . ?
N1 C1 C2 C7 -113.7(5) . . . . ?
N2 C1 C2 C3 -110.0(5) 3_656 . . . ?
N1 C1 C2 C3 68.2(6) . . . . ?
C7 C2 C3 C4 -1.0(7) . . . . ?
C1 C2 C3 C4 177.2(4) . . . . ?
C2 C3 C4 C5 -1.3(8) . . . . ?
C3 C4 C5 C6 2.2(9) . . . . ?
C4 C5 C6 C7 -0.7(9) . . . . ?
C3 C2 C7 C6 2.5(8) . . . . ?
C1 C2 C7 C6 -175.6(5) . . . . ?
C5 C6 C7 C2 -1.7(8) . . . . ?
C15 N3 C10 N3 -174.2(5) . . . 3_656 ?
Re N3 C10 N3 3.17(11) . . . 3_656 ?
C15 N3 C10 C11 5.8(4) . . . . ?
Re N3 C10 C11 -176.83(11) . . . . ?
N3 C10 C11 C12 84.7(4) . . . . ?
N3 C10 C11 C12 -95.3(4) 3_656 . . . ?
N3 C10 C11 C12 -95.3(4) . . . 3_656 ?
N3 C10 C11 C12 84.7(4) 3_656 . . 3_656 ?
C12 C11 C12 C13 -0.3(5) 3_656 . . . ?
C10 C11 C12 C13 179.7(5) . . . . ?
C11 C12 C13 C14 0.6(10) . . . . ?
C12 C13 C14 C13 -0.3(5) . . . 3_656 ?
C21 N4 C16 N4 -170.3(4) . . . 3_656 ?
Re N4 C16 N4 4.22(10) . . . 3_656 ?
C21 N4 C16 C17 9.7(4) . . . . ?
Re N4 C16 C17 -175.78(10) . . . . ?
N4 C16 C17 C18 88.7(3) . . . . ?
N4 C16 C17 C18 -91.3(3) 3_656 . . . ?
N4 C16 C17 C18 -91.3(3) . . . 3_656 ?
N4 C16 C17 C18 88.7(3) 3_656 . . 3_656 ?
C18 C17 C18 C19 -0.4(4) 3_656 . . . ?
C16 C17 C18 C19 179.6(4) . . . . ?
C17 C18 C19 C20 0.9(7) . . . . ?
C18 C19 C20 C19 -0.4(4) . . . 3_656 ?
